data_4111060
loop_
_publ_author_name
'Olivier Jeannin'
'Rodolphe Cl\'erac'
'Marc Fourmigu\'e'

_publ_contact_author_address
;
Sciences Chimiques de Rennes
UMR 6226 CNRS-Universit\'e Rennes1
Campus de Beaulieu Bat 10C
35042 Rennes cedex
France
;
_publ_contact_author_email marc.fourmigue@univ-rennes1.fr
_publ_contact_author_fax '33(0)2 23 23 52 43'
_publ_contact_author_name 'FOURMIGUE Marc'
_publ_contact_author_phone '33(0)2 23 23 67 32'
_publ_section_title
;
 Order-Disorder Transition Coupled with Magnetic Bistability in the
 Ferricinium Salt of a Radical Nickel Dithiolene Complex
;
_journal_name_full 'Journal of the American Chemical Society'
_journal_page_first 14649
_journal_page_last 14656
_journal_paper_doi 10.1021/ja064842v
_journal_volume 128
_journal_year 2006
_chemical_formula_moiety 'C10 H10 Fe,C8 F6 N2 Ni S4'
_chemical_formula_sum 'C18 H10 F6 Fe N2 Ni S4'
_chemical_formula_weight 611.08
_chemical_name_common Cp2Fe,Ni(tfadt)2
_chemical_name_systematic
;
 ?
;
_space_group_IT_number 2
_symmetry_cell_setting triclinic
_symmetry_space_group_name_Hall '-P 1'
_symmetry_space_group_name_H-M 'P -1'
_atom_sites_solution_hydrogens geom
_atom_sites_solution_primary direct
_atom_sites_solution_secondary difmap
_audit_creation_method SHELXL-97
_cell_angle_alpha 74.955(15)
_cell_angle_beta 83.431(16)
_cell_angle_gamma 76.137(16)
_cell_formula_units_Z 2
_cell_length_a 7.8764(11)
_cell_length_b 11.5708(16)
_cell_length_c 12.9460(16)
_cell_measurement_reflns_used 6932
_cell_measurement_temperature 230(2)
_cell_measurement_theta_max 25.75
_cell_measurement_theta_min 1.65
_cell_volume 1104.5(3)
_computing_cell_refinement 'CELL, Stoe-IPDS'
_computing_data_collection 'EXPOSE, Stoe-IPDS'
_computing_data_reduction 'INTEGRATE, Stoe-IPDS'
_computing_structure_refinement 'SHELXL-97 (Sheldrick, 1997)'
_computing_structure_solution 'SHELXS-97 (Sheldrick, 1997)'
_diffrn_ambient_temperature 230(2)
_diffrn_detector_area_resol_mean 6.66
_diffrn_measured_fraction_theta_full 0.924
_diffrn_measured_fraction_theta_max 0.924
_diffrn_measurement_device_type 'STOE IPDS'
_diffrn_measurement_method 'Oscillation, phi incr. 1.8 deg'
_diffrn_radiation_monochromator graphite
_diffrn_radiation_source 'fine-focus sealed tube'
_diffrn_radiation_type MoK\a
_diffrn_radiation_wavelength 0.71073
_diffrn_reflns_av_R_equivalents 0.0589
_diffrn_reflns_av_sigmaI/netI 0.0687
_diffrn_reflns_limit_h_max 9
_diffrn_reflns_limit_h_min -9
_diffrn_reflns_limit_k_max 14
_diffrn_reflns_limit_k_min -14
_diffrn_reflns_limit_l_max 15
_diffrn_reflns_limit_l_min -15
_diffrn_reflns_number 12861
_diffrn_reflns_theta_full 25.96
_diffrn_reflns_theta_max 25.96
_diffrn_reflns_theta_min 1.63
_exptl_absorpt_coefficient_mu 1.946
_exptl_absorpt_correction_T_max 0.8508
_exptl_absorpt_correction_T_min 0.4986
_exptl_absorpt_correction_type gaussian
_exptl_absorpt_process_details
;
a grid of  8 x  8 x  8 =   512 sampling points was used
;
_exptl_crystal_colour black
_exptl_crystal_density_diffrn 1.837
_exptl_crystal_description plate
_exptl_crystal_F_000 608
_exptl_crystal_size_max 0.56
_exptl_crystal_size_mid 0.18
_exptl_crystal_size_min 0.076
_refine_diff_density_max 0.723
_refine_diff_density_min -0.470
_refine_diff_density_rms 0.094
_refine_ls_extinction_method none
_refine_ls_goodness_of_fit_ref 1.005
_refine_ls_hydrogen_treatment Constr.
_refine_ls_matrix_type full
_refine_ls_number_parameters 289
_refine_ls_number_reflns 3992
_refine_ls_number_restraints 0
_refine_ls_restrained_S_all 1.005
_refine_ls_R_factor_all 0.1127
_refine_ls_R_factor_gt 0.0512
_refine_ls_shift/su_max 0.000
_refine_ls_shift/su_mean 0.000
_refine_ls_structure_factor_coef Fsqd
_refine_ls_weighting_details 'calc w=1/[\s^2^(Fo^2^)+(0.0869P)^2^+0.0000P] where P=(Fo^2^+2Fc^2^)/3'
_refine_ls_weighting_scheme calc
_refine_ls_wR_factor_gt 0.1333
_refine_ls_wR_factor_ref 0.1592
_reflns_number_gt 2131
_reflns_number_total 3992
_reflns_threshold_expression >2sigma(I)
_cod_data_source_file ja064842vsi20060707_123814.cif
_cod_data_source_block oj96bt
_cod_database_code 4111060
_exptl_absorpt_correction_t_ave 0.7585

loop_
_symmetry_equiv_pos_as_xyz
'x, y, z'
'-x, -y, -z'

loop_
_atom_site_label
_atom_site_type_symbol
_atom_site_fract_x
_atom_site_fract_y
_atom_site_fract_z
_atom_site_U_iso_or_equiv
_atom_site_adp_type
_atom_site_occupancy
_atom_site_symmetry_multiplicity
_atom_site_calc_flag
_atom_site_refinement_flags
Ni1 Ni 0.18238(10) 0.09497(6) -0.02553(6) 0.0507(3) Uani 1 1 d .
Fe1 Fe 0.63596(13) 0.38539(8) -0.74255(7) 0.0596(3) Uani 1 1 d .
S1 S 0.0426(2) 0.27519(15) -0.09911(14) 0.0651(5) Uani 1 1 d .
S2 S 0.2120(2) 0.03846(14) -0.17324(13) 0.0587(4) Uani 1 1 d .
S3 S 0.3107(2) -0.08737(13) 0.05192(12) 0.0547(4) Uani 1 1 d .
S4 S 0.1690(3) 0.15637(14) 0.11832(14) 0.0645(5) Uani 1 1 d .
C1 C 0.0405(8) 0.2724(6) -0.2311(5) 0.0566(16) Uani 1 1 d .
C2 C 0.1164(8) 0.1685(6) -0.2634(5) 0.0543(15) Uani 1 1 d .
C3 C -0.0454(9) 0.3851(7) -0.3006(6) 0.0706(19) Uani 1 1 d .
C4 C 0.1228(11) 0.1616(7) -0.3787(6) 0.072(2) Uani 1 1 d .
C5 C 0.3306(8) -0.0775(5) 0.1804(5) 0.0506(15) Uani 1 1 d .
C6 C 0.2699(8) 0.0305(5) 0.2095(5) 0.0544(15) Uani 1 1 d .
C7 C 0.4157(9) -0.1898(6) 0.2505(5) 0.0614(17) Uani 1 1 d .
C8 C 0.2851(11) 0.0469(6) 0.3170(6) 0.0676(19) Uani 1 1 d .
C1A C 0.7037(10) 0.4389(6) -0.6140(5) 0.0686(19) Uani 1 1 d .
H1A H 0.7293 0.5142 -0.6174 0.082 Uiso 1 1 calc R
C2A C 0.8246(11) 0.3346(7) -0.6299(6) 0.078(2) Uani 1 1 d .
H2A H 0.9441 0.3285 -0.6457 0.093 Uiso 1 1 calc R
C3A C 0.7358(16) 0.2411(7) -0.6182(7) 0.095(3) Uani 1 1 d .
H3A H 0.7845 0.1618 -0.6251 0.114 Uiso 1 1 calc R
C4A C 0.5570(15) 0.2898(11) -0.5937(6) 0.102(3) Uani 1 1 d .
H4A H 0.4668 0.2478 -0.5808 0.122 Uiso 1 1 calc R
C5A C 0.5410(11) 0.4127(8) -0.5924(5) 0.077(2) Uani 1 1 d .
H5A H 0.4378 0.4670 -0.5793 0.092 Uiso 1 1 calc R
C6A C 0.6767(15) 0.3344(7) -0.8869(6) 0.087(3) Uani 1 1 d .
H6A H 0.7346 0.2574 -0.8963 0.104 Uiso 1 1 calc R
C7A C 0.7510(13) 0.4315(8) -0.8954(6) 0.088(2) Uani 1 1 d .
H7A H 0.8694 0.4310 -0.9104 0.106 Uiso 1 1 calc R
C8A C 0.6259(13) 0.5290(7) -0.8788(6) 0.081(2) Uani 1 1 d .
H8A H 0.6454 0.6058 -0.8810 0.097 Uiso 1 1 calc R
C9A C 0.4702(12) 0.4983(9) -0.8587(6) 0.085(2) Uani 1 1 d .
H9A H 0.3642 0.5500 -0.8455 0.101 Uiso 1 1 calc R
C10A C 0.4941(17) 0.3719(12) -0.8608(6) 0.119(4) Uani 1 1 d .
H10A H 0.4096 0.3250 -0.8481 0.142 Uiso 1 1 calc R
N1 N -0.1154(9) 0.4775(6) -0.3508(6) 0.093(2) Uani 1 1 d .
N2 N 0.4828(10) -0.2819(5) 0.3019(5) 0.090(2) Uani 1 1 d .
F1 F 0.1805(10) 0.2524(6) -0.4449(4) 0.143(2) Uani 1 1 d .
F2 F 0.2170(10) 0.0643(5) -0.3990(4) 0.154(3) Uani 1 1 d .
F3 F -0.0338(8) 0.1787(8) -0.4114(5) 0.156(3) Uani 1 1 d .
F4 F 0.3799(17) 0.1250(8) 0.3137(5) 0.227(6) Uani 1 1 d .
F5 F 0.1437(11) 0.0895(9) 0.3617(5) 0.205(5) Uani 1 1 d .
F6 F 0.3586(9) -0.0477(4) 0.3867(4) 0.129(2) Uani 1 1 d .

loop_
_atom_site_aniso_label
_atom_site_aniso_U_11
_atom_site_aniso_U_22
_atom_site_aniso_U_33
_atom_site_aniso_U_23
_atom_site_aniso_U_13
_atom_site_aniso_U_12
Ni1 0.0556(5) 0.0495(4) 0.0459(4) -0.0120(3) -0.0016(4) -0.0093(3)
Fe1 0.0682(7) 0.0648(6) 0.0418(5) -0.0139(4) -0.0025(5) -0.0060(5)
S1 0.0752(12) 0.0565(9) 0.0551(10) -0.0131(7) -0.0007(9) 0.0002(8)
S2 0.0696(11) 0.0568(9) 0.0493(9) -0.0147(7) -0.0065(8) -0.0093(8)
S3 0.0643(10) 0.0490(8) 0.0522(9) -0.0180(7) -0.0022(8) -0.0093(7)
S4 0.0860(13) 0.0492(8) 0.0537(9) -0.0173(7) -0.0108(9) 0.0025(8)
C1 0.048(4) 0.062(4) 0.052(4) -0.001(3) -0.001(3) -0.013(3)
C2 0.051(4) 0.064(4) 0.049(4) -0.008(3) -0.002(3) -0.021(3)
C3 0.059(4) 0.072(5) 0.070(5) -0.002(4) -0.001(4) -0.011(4)
C4 0.089(6) 0.069(4) 0.058(4) -0.007(4) -0.017(4) -0.017(4)
C5 0.050(4) 0.047(3) 0.052(4) -0.009(3) -0.003(3) -0.007(3)
C6 0.060(4) 0.054(3) 0.050(4) -0.016(3) 0.003(3) -0.014(3)
C7 0.076(5) 0.047(4) 0.058(4) -0.014(3) -0.006(4) -0.005(3)
C8 0.090(5) 0.056(4) 0.056(4) -0.025(3) -0.006(4) -0.002(4)
C1A 0.082(5) 0.073(4) 0.052(4) -0.014(3) -0.017(4) -0.013(4)
C2A 0.076(5) 0.068(5) 0.082(5) -0.006(4) -0.023(4) -0.005(4)
C3A 0.146(9) 0.059(5) 0.073(5) 0.002(4) -0.035(6) -0.015(5)
C4A 0.137(9) 0.148(9) 0.043(4) -0.002(5) -0.011(5) -0.093(8)
C5A 0.077(5) 0.118(7) 0.042(4) -0.025(4) 0.003(4) -0.029(5)
C6A 0.146(9) 0.064(5) 0.053(4) -0.028(3) 0.004(5) -0.016(5)
C7A 0.103(7) 0.098(6) 0.056(5) -0.023(4) 0.020(5) -0.014(5)
C8A 0.099(7) 0.075(5) 0.056(4) -0.009(4) 0.002(5) -0.007(5)
C9A 0.074(6) 0.117(7) 0.048(4) -0.010(4) 0.001(4) -0.005(5)
C10A 0.159(11) 0.180(11) 0.044(4) 0.013(5) -0.025(6) -0.124(9)
N1 0.076(4) 0.089(5) 0.084(5) 0.010(4) 0.001(4) 0.005(4)
N2 0.122(6) 0.054(4) 0.080(4) -0.011(3) -0.020(4) 0.008(3)
F1 0.228(7) 0.146(5) 0.065(3) -0.023(3) 0.032(4) -0.082(5)
F2 0.250(8) 0.115(4) 0.075(3) -0.047(3) -0.052(4) 0.051(5)
F3 0.115(5) 0.284(9) 0.085(4) -0.054(4) -0.035(4) -0.047(5)
F4 0.465(16) 0.226(8) 0.078(4) -0.027(5) -0.040(7) -0.242(10)
F5 0.178(7) 0.310(10) 0.097(5) -0.129(6) -0.046(5) 0.110(8)
F6 0.214(6) 0.092(3) 0.069(3) -0.028(2) -0.054(4) 0.020(4)

loop_
_atom_type_symbol
_atom_type_description
_atom_type_scat_dispersion_real
_atom_type_scat_dispersion_imag
_atom_type_scat_source
C C 0.0033 0.0016 'International Tables Vol C Tables 4.2.6.8 and 6.1.1.4'
H H 0.0000 0.0000 'International Tables Vol C Tables 4.2.6.8 and 6.1.1.4'
F F 0.0171 0.0103 'International Tables Vol C Tables 4.2.6.8 and 6.1.1.4'
Fe Fe 0.3463 0.8444 'International Tables Vol C Tables 4.2.6.8 and 6.1.1.4'
Ni Ni 0.3393 1.1124 'International Tables Vol C Tables 4.2.6.8 and 6.1.1.4'
S S 0.1246 0.1234 'International Tables Vol C Tables 4.2.6.8 and 6.1.1.4'
N N 0.0061 0.0033 'International Tables Vol C Tables 4.2.6.8 and 6.1.1.4'

loop_
_geom_angle_atom_site_label_1
_geom_angle_atom_site_label_2
_geom_angle_atom_site_label_3
_geom_angle
S1 Ni1 S4 87.59(7)
S1 Ni1 S3 177.23(8)
S4 Ni1 S3 91.81(6)
S1 Ni1 S2 92.09(7)
S4 Ni1 S2 176.00(8)
S3 Ni1 S2 88.70(7)
C10A Fe1 C3A 124.7(4)
C10A Fe1 C4A 111.3(3)
C3A Fe1 C4A 40.1(4)
C10A Fe1 C9A 40.8(4)
C3A Fe1 C9A 160.9(4)
C4A Fe1 C9A 125.3(4)
C10A Fe1 C6A 40.5(4)
C3A Fe1 C6A 111.4(3)
C4A Fe1 C6A 129.1(4)
C9A Fe1 C6A 66.3(3)
C10A Fe1 C7A 66.2(4)
C3A Fe1 C7A 126.7(4)
C4A Fe1 C7A 163.7(4)
C9A Fe1 C7A 64.2(3)
C6A Fe1 C7A 38.4(3)
C10A Fe1 C5A 127.0(4)
C3A Fe1 C5A 66.6(4)
C4A Fe1 C5A 39.6(3)
C9A Fe1 C5A 110.3(3)
C6A Fe1 C5A 164.8(4)
C7A Fe1 C5A 155.2(4)
C10A Fe1 C2A 158.7(5)
C3A Fe1 C2A 39.3(3)
C4A Fe1 C2A 66.1(3)
C9A Fe1 C2A 158.6(4)
C6A Fe1 C2A 123.3(4)
C7A Fe1 C2A 110.0(4)
C5A Fe1 C2A 65.5(3)
C10A Fe1 C8A 66.0(3)
C3A Fe1 C8A 160.4(4)
C4A Fe1 C8A 157.4(5)
C9A Fe1 C8A 37.6(3)
C6A Fe1 C8A 64.6(3)
C7A Fe1 C8A 38.1(3)
C5A Fe1 C8A 122.5(3)
C2A Fe1 C8A 125.0(4)
C10A Fe1 C1A 161.2(5)
C3A Fe1 C1A 65.9(3)
C4A Fe1 C1A 65.4(3)
C9A Fe1 C1A 124.4(3)
C6A Fe1 C1A 156.1(4)
C7A Fe1 C1A 122.4(3)
C5A Fe1 C1A 38.4(3)
C2A Fe1 C1A 39.1(3)
C8A Fe1 C1A 109.4(3)
C1 S1 Ni1 103.8(2)
C2 S2 Ni1 103.5(2)
C5 S3 Ni1 103.52(19)
C6 S4 Ni1 104.6(2)
C2 C1 C3 124.4(6)
C2 C1 S1 120.0(5)
C3 C1 S1 115.6(5)
C1 C2 C4 122.3(6)
C1 C2 S2 120.5(5)
C4 C2 S2 117.2(5)
N1 C3 C1 176.1(9)
F2 C4 F3 109.4(7)
F2 C4 F1 106.3(8)
F3 C4 F1 101.5(7)
F2 C4 C2 114.9(6)
F3 C4 C2 111.5(7)
F1 C4 C2 112.3(6)
C6 C5 C7 124.4(6)
C6 C5 S3 120.6(4)
C7 C5 S3 114.9(4)
C5 C6 C8 123.9(5)
C5 C6 S4 119.4(5)
C8 C6 S4 116.7(4)
N2 C7 C5 176.4(7)
F5 C8 F6 105.5(7)
F5 C8 F4 103.6(8)
F6 C8 F4 102.8(7)
F5 C8 C6 114.6(7)
F6 C8 C6 117.2(5)
F4 C8 C6 111.7(7)
C5A C1A C2A 109.0(7)
C5A C1A Fe1 70.5(4)
C2A C1A Fe1 70.2(4)
C3A C2A C1A 108.2(8)
C3A C2A Fe1 69.9(4)
C1A C2A Fe1 70.7(4)
C2A C3A C4A 107.0(8)
C2A C3A Fe1 70.8(4)
C4A C3A Fe1 70.0(4)
C5A C4A C3A 107.5(7)
C5A C4A Fe1 70.6(4)
C3A C4A Fe1 69.8(5)
C1A C5A C4A 108.2(8)
C1A C5A Fe1 71.1(4)
C4A C5A Fe1 69.9(4)
C7A C6A C10A 107.7(8)
C7A C6A Fe1 70.9(4)
C10A C6A Fe1 69.1(4)
C8A C7A C6A 109.6(9)
C8A C7A Fe1 71.3(5)
C6A C7A Fe1 70.7(5)
C9A C8A C7A 109.8(8)
C9A C8A Fe1 70.8(5)
C7A C8A Fe1 70.7(5)
C8A C9A C10A 108.5(9)
C8A C9A Fe1 71.6(5)
C10A C9A Fe1 69.0(4)
C6A C10A C9A 104.4(7)
C6A C10A Fe1 70.4(4)
C9A C10A Fe1 70.2(5)

loop_
_geom_bond_atom_site_label_1
_geom_bond_atom_site_label_2
_geom_bond_distance
Ni1 S1 2.1393(18)
Ni1 S4 2.1423(18)
Ni1 S3 2.1424(17)
Ni1 S2 2.1478(18)
Fe1 C10A 2.053(7)
Fe1 C3A 2.064(7)
Fe1 C4A 2.067(8)
Fe1 C9A 2.070(7)
Fe1 C6A 2.070(7)
Fe1 C7A 2.072(8)
Fe1 C5A 2.076(7)
Fe1 C2A 2.076(7)
Fe1 C8A 2.080(7)
Fe1 C1A 2.082(7)
S1 C1 1.719(7)
S2 C2 1.714(6)
S3 C5 1.724(6)
S4 C6 1.707(6)
C1 C2 1.356(9)
C1 C3 1.440(9)
C2 C4 1.510(9)
C3 N1 1.143(8)
C4 F2 1.263(9)
C4 F3 1.303(9)
C4 F1 1.310(9)
C5 C6 1.360(8)
C5 C7 1.439(8)
C6 C8 1.474(9)
C7 N2 1.140(8)
C8 F5 1.247(9)
C8 F6 1.285(8)
C8 F4 1.293(9)
C1A C5A 1.368(10)
C1A C2A 1.393(10)
C2A C3A 1.391(11)
C3A C4A 1.418(13)
C4A C5A 1.402(12)
C6A C7A 1.361(12)
C6A C10A 1.427(13)
C7A C8A 1.354(11)
C8A C9A 1.336(11)
C9A C10A 1.437(14)
